data_7110713
loop_
_publ_author_name
'Rahman, A. Noman M. M.'
'Bishop, Roger'
'Craig, Donald C.'
'Scudder, Marcia L.'

_publ_section_title
;
 Clathrate formation between halogenated species
;
_journal_issue 23
_journal_name_full 'Chemical Communications'
_journal_page_first 2389
_journal_paper_doi 10.1039/a907357d
_journal_year 1999
_chemical_formula_moiety 'C22 H14 Br2 N2, 0.5(C2 H3 Cl3)'
_chemical_formula_sum 'C23 H15.5 Br2 Cl1.5 N2'
_chemical_formula_weight 532.9
_space_group_IT_number 15
_symmetry_cell_setting monoclinic
_symmetry_space_group_name_Hall '-C 2yc'
_symmetry_space_group_name_H-M 'C 1 2/c 1'
_atom_type_scat_source 'International Tables for X-ray Crystallography, Vol. IV'
_audit_creation_method 'RAELSPUB and manual entry'
_cell_angle_alpha 90
_cell_angle_beta 92.05(3)
_cell_angle_gamma 90
_cell_formula_units_Z 8
_cell_length_a 17.006(9)
_cell_length_b 18.764(4)
_cell_length_c 13.421(7)
_cell_measurement_reflns_used 23
_cell_measurement_temperature 294
_cell_measurement_theta_max 13
_cell_measurement_theta_min 10
_cell_volume 4280(3)
_diffrn_measurement_device_type 'Nonius CAD-4'
_diffrn_measurement_method \w--2\q
_diffrn_radiation_type 'Mo K\a'
_diffrn_radiation_wavelength 0.71073
_diffrn_reflns_av_R_equivalents 0.056
_diffrn_reflns_limit_h_max 20
_diffrn_reflns_limit_h_min -20
_diffrn_reflns_limit_k_max 22
_diffrn_reflns_limit_k_min 0
_diffrn_reflns_limit_l_max 16
_diffrn_reflns_limit_l_min 0
_diffrn_reflns_number 3937
_diffrn_reflns_theta_max 25
_diffrn_standards_decay_% 0
_diffrn_standards_interval_time 30min
_diffrn_standards_number 1
_exptl_absorpt_coefficient_mu 3.950
_exptl_absorpt_correction_T_max 0.57
_exptl_absorpt_correction_T_min 0.40
_exptl_absorpt_correction_type analytical
_exptl_absorpt_process_details '(DeMeulenaer & Tompa, 1965)'
_exptl_crystal_colour yellow
_exptl_crystal_density_diffrn 1.65
_exptl_crystal_density_method 'not measured'
_exptl_crystal_description block
_exptl_crystal_F_000 2104.0
_exptl_crystal_size_max 0.28
_exptl_crystal_size_mid 0.17
_exptl_crystal_size_min 0.16
_refine_diff_density_max 1.40
_refine_diff_density_min -1.42
_refine_ls_extinction_method none
_refine_ls_goodness_of_fit_ref 2.01
_refine_ls_hydrogen_treatment noref
_refine_ls_number_parameters 256
_refine_ls_number_reflns 1519
_refine_ls_R_factor_gt 0.059
_refine_ls_shift/su_max 0.002
_refine_ls_structure_factor_coef F
_refine_ls_weighting_details 'w = 1/[\s^2^(F) + 0.0016F^2^]'
_refine_ls_weighting_scheme calc
_refine_ls_wR_factor_ref 0.069
_reflns_number_gt 1519
_reflns_number_total 3761
_reflns_threshold_expression I>3\s(I)
_cod_data_source_file 907357dsup1.cif
_cod_data_source_block 1-4.(CH3CCl3)0.5
_cod_depositor_comments
;
 Changing the _atom_site_occupancy data item value from '?' to '1'
 for all fully occupied atom sites.

 Antanas Vaitkus,
 2017-02-09
;
_cod_original_sg_symbol_H-M 'C 2/c'
_cod_database_code 7110713

loop_
_symmetry_equiv_pos_site_id
_symmetry_equiv_pos_as_xyz
1 x,y,z
2 x,-y,1/2+z
3 -x,-y,-z
4 -x,y,1/2-z
5 1/2+x,1/2+y,z
6 1/2+x,1/2-y,1/2+z
7 1/2-x,1/2-y,-z
8 1/2-x,1/2+y,1/2-z

loop_
_atom_site_label
_atom_site_fract_x
_atom_site_fract_y
_atom_site_fract_z
_atom_site_U_iso_or_equiv
_atom_site_adp_type
_atom_site_type_symbol
_atom_site_occupancy
Br1 0.07389(9) 0.69383(8) 0.06168(12) 0.0609(5) Uani Br 1
Br2 0.07607(8) 0.49947(8) 0.40540(11) 0.0555(5) Uani Br 1
N1 0.2382(6) 0.6997(6) 0.3537(8) 0.043(3) Uani N 1
N2 0.2385(7) 0.4929(6) 0.1185(8) 0.050(3) Uani N 1
C1 0.1396(7) 0.5785(7) 0.1789(9) 0.042(4) Uani C 1
C2 0.1669(8) 0.6392(7) 0.1087(9) 0.050(4) Uani C 1
C3 0.2176(7) 0.6836(6) 0.1761(9) 0.034(3) Uani C 1
C4 0.2033(7) 0.6695(6) 0.2769(10) 0.034(3) Uani C 1
C5 0.1399(7) 0.6107(7) 0.2845(9) 0.041(3) Uani C 1
C6 0.1676(7) 0.5537(6) 0.3568(10) 0.042(4) Uani C 1
C7 0.2166(7) 0.5068(7) 0.2936(10) 0.038(3) Uani C 1
C8 0.2034(7) 0.5205(6) 0.1923(10) 0.036(3) Uani C 1
C9 0.2738(8) 0.7327(8) 0.1558(9) 0.047(4) Uani C 1
C10 0.3128(7) 0.7700(7) 0.2348(10) 0.038(3) Uani C 1
C11 0.3683(8) 0.8229(6) 0.2204(10) 0.042(4) Uani C 1
C12 0.4035(7) 0.8566(7) 0.3014(12) 0.046(4) Uani C 1
C13 0.3833(8) 0.8400(7) 0.3978(11) 0.048(4) Uani C 1
C14 0.3294(8) 0.7862(7) 0.4130(9) 0.046(4) Uani C 1
C15 0.2928(7) 0.7515(6) 0.3330(10) 0.034(3) Uani C 1
C16 0.2706(8) 0.4548(7) 0.3236(11) 0.054(4) Uani C 1
C17 0.3101(8) 0.4195(7) 0.2444(13) 0.050(4) Uani C 1
C18 0.3659(9) 0.3645(8) 0.2694(14) 0.070(5) Uani C 1
C19 0.4020(11) 0.3315(9) 0.1945(18) 0.088(6) Uani C 1
C20 0.3877(10) 0.3523(9) 0.0933(17) 0.083(6) Uani C 1
C21 0.3351(9) 0.4065(8) 0.0690(11) 0.066(5) Uani C 1
C22 0.2929(8) 0.4408(8) 0.1464(12) 0.050(4) Uani C 1
C1Tc -0.0013(7) 0.0941(8) 0.2360(14) 0.272(9) Uani C 0.5
Cl1Tc 0.0120(17) 0.0225(9) 0.1616(24) 0.465(9) Uani Cl 0.5
Cl2Tc 0.0100(14) 0.1697(8) 0.1693(18) 0.345(9) Uani Cl 0.5
Cl3Tc -0.0931(7) 0.0917(7) 0.2807(15) 0.222(9) Uani Cl 0.5
C2Tc 0.0556(11) 0.0926(19) 0.3177(22) 0.388(9) Uani C 0.5
HC1 0.08718 0.55848 0.15765 0.042 Uani H 1
HC2 0.19685 0.61991 0.05182 0.034 Uani H 1
HC5 0.08737 0.63050 0.30121 0.041 Uani H 1
HC6 0.19961 0.57449 0.41359 0.036 Uani H 1
HC9 0.28756 0.74228 0.08520 0.038 Uani H 1
HC11 0.38257 0.83652 0.15129 0.042 Uani H 1
HC12 0.44443 0.89375 0.29043 0.046 Uani H 1
HC13 0.40744 0.86669 0.45575 0.048 Uani H 1
HC14 0.31673 0.77219 0.48249 0.034 Uani H 1
HC16 0.28130 0.44277 0.39535 0.050 Uani H 1
HC18 0.37770 0.35097 0.34042 0.070 Uani H 1
HC19 0.43945 0.29170 0.21017 0.088 Uani H 1
HC20 0.41599 0.32750 0.03922 0.083 Uani H 1
HC21 0.32657 0.42166 -0.00200 0.050 Uani H 1
H1C2Tc 0.04769 0.13482 0.36162 0.343 Uani H 0.5
H2C2Tc 0.04888 0.04786 0.35709 0.470 Uani H 0.5
H3C2Tc 0.10980 0.09394 0.29128 0.576 Uani H 0.5

loop_
_atom_site_aniso_label
_atom_site_aniso_U_11
_atom_site_aniso_U_22
_atom_site_aniso_U_33
_atom_site_aniso_U_12
_atom_site_aniso_U_13
_atom_site_aniso_U_23
_atom_site_aniso_type_symbol
Br1 0.065(1) 0.051(1) 0.066(1) 0.0090(9) -0.0106(8) 0.0028(9) Br
Br2 0.0539(9) 0.0436(8) 0.070(1) -0.0108(8) 0.0186(7) 0.0023(9) Br
N1 0.049(7) 0.037(7) 0.041(7) -0.013(6) 0.004(6) -0.004(6) N
N2 0.055(8) 0.030(7) 0.065(9) 0.005(7) 0.003(7) -0.004(7) N
C1 0.046(9) 0.038(8) 0.042(9) -0.005(7) -0.002(7) 0.004(7) C
C2 0.053(9) 0.059(9) 0.038(9) 0.006(8) 0.000(7) -0.013(8) C
C3 0.041(8) 0.022(8) 0.039(9) -0.006(7) 0.011(7) 0.001(7) C
C4 0.040(9) 0.019(7) 0.044(9) 0.003(6) 0.007(7) 0.001(7) C
C5 0.035(9) 0.036(8) 0.052(9) -0.007(7) 0.012(7) 0.001(7) C
C6 0.024(8) 0.032(8) 0.071(9) -0.019(7) 0.006(7) 0.008(8) C
C7 0.038(8) 0.020(7) 0.057(9) -0.007(7) 0.011(7) 0.005(7) C
C8 0.041(9) 0.028(8) 0.040(9) -0.003(6) -0.003(7) -0.006(7) C
C9 0.060(9) 0.052(9) 0.030(9) 0.017(8) 0.005(8) 0.007(8) C
C10 0.037(9) 0.040(9) 0.038(9) 0.007(7) 0.013(7) -0.002(7) C
C11 0.040(9) 0.033(9) 0.052(9) -0.010(7) 0.015(8) -0.001(7) C
C12 0.031(9) 0.038(9) 0.070(9) 0.005(7) 0.013(8) -0.001(8) C
C13 0.042(9) 0.047(9) 0.055(9) -0.006(8) 0.001(8) -0.011(8) C
C14 0.054(9) 0.046(9) 0.039(9) 0.012(8) 0.001(8) -0.006(7) C
C15 0.031(8) 0.030(8) 0.043(9) -0.003(7) 0.008(7) -0.007(7) C
C16 0.042(9) 0.038(9) 0.081(9) -0.004(8) -0.002(9) 0.007(9) C
C17 0.042(9) 0.032(9) 0.076(9) -0.003(8) 0.004(9) -0.003(9) C
C18 0.051(9) 0.040(9) 0.119(9) -0.005(9) 0.008(9) 0.008(9) C
C19 0.059(9) 0.058(9) 0.144(9) -0.022(9) -0.021(9) 0.002(9) C
C20 0.044(9) 0.058(9) 0.148(9) 0.007(9) 0.003(9) -0.049(9) C
C21 0.050(9) 0.061(9) 0.088(9) 0.007(9) 0.013(9) -0.015(9) C
C22 0.036(9) 0.045(9) 0.069(9) -0.016(8) 0.009(9) -0.013(9) C
C1Tc 0.142(9) 0.137(9) 0.548(9) 0.028(9) 0.141(9) -0.005(9) C
Cl1Tc 0.413(9) 0.214(9) 0.790(9) 0.003(9) 0.314(9) -0.127(9) Cl
Cl2Tc 0.361(9) 0.203(9) 0.486(9) -0.107(9) 0.223(9) -0.015(9) Cl
Cl3Tc 0.116(9) 0.120(9) 0.435(9) 0.002(9) 0.083(9) 0.043(9) Cl
C2Tc 0.141(9) 0.164(9) 0.855(9) 0.068(9) -0.033(9) 0.015(9) C

loop_
_geom_angle_atom_site_label_1
_geom_angle_atom_site_label_2
_geom_angle_atom_site_label_3
_geom_angle
_geom_angle_site_symmetry_1
_geom_angle_site_symmetry_2
_geom_angle_site_symmetry_3
_geom_angle_publ_flag
C4 N1 C15 116.0(11) 1_555 1_555 1_555 no
C8 N2 C22 113.5(12) 1_555 1_555 1_555 no
C2 C1 C5 106.2(10) 1_555 1_555 1_555 no
C2 C1 C8 111.2(10) 1_555 1_555 1_555 no
C5 C1 C8 101.0(10) 1_555 1_555 1_555 no
Br1 C2 C1 108.7(9) 1_555 1_555 1_555 no
Br1 C2 C3 110.2(9) 1_555 1_555 1_555 no
C1 C2 C3 102.7(10) 1_555 1_555 1_555 no
C2 C3 C4 111.4(11) 1_555 1_555 1_555 no
C2 C3 C9 130.9(12) 1_555 1_555 1_555 no
C4 C3 C9 117.8(12) 1_555 1_555 1_555 no
N1 C4 C3 126.2(11) 1_555 1_555 1_555 no
N1 C4 C5 123.8(11) 1_555 1_555 1_555 no
C3 C4 C5 109.9(11) 1_555 1_555 1_555 no
C1 C5 C4 101.4(9) 1_555 1_555 1_555 no
C1 C5 C6 107.7(10) 1_555 1_555 1_555 no
C4 C5 C6 110.2(10) 1_555 1_555 1_555 no
Br2 C6 C5 110.1(8) 1_555 1_555 1_555 no
Br2 C6 C7 110.1(8) 1_555 1_555 1_555 no
C5 C6 C7 102.7(11) 1_555 1_555 1_555 no
C6 C7 C8 111.8(12) 1_555 1_555 1_555 no
C6 C7 C16 128.6(13) 1_555 1_555 1_555 no
C8 C7 C16 119.6(12) 1_555 1_555 1_555 no
N2 C8 C1 122.7(12) 1_555 1_555 1_555 no
N2 C8 C7 128.0(12) 1_555 1_555 1_555 no
C1 C8 C7 109.3(11) 1_555 1_555 1_555 no
C3 C9 C10 119.8(12) 1_555 1_555 1_555 no
C9 C10 C11 123.4(12) 1_555 1_555 1_555 no
C9 C10 C15 117.0(12) 1_555 1_555 1_555 no
C11 C10 C15 119.5(12) 1_555 1_555 1_555 no
C10 C11 C12 119.8(12) 1_555 1_555 1_555 no
C11 C12 C13 121.3(12) 1_555 1_555 1_555 no
C12 C13 C14 119.2(12) 1_555 1_555 1_555 no
C13 C14 C15 120.7(12) 1_555 1_555 1_555 no
N1 C15 C10 123.1(12) 1_555 1_555 1_555 no
N1 C15 C14 117.6(12) 1_555 1_555 1_555 no
C10 C15 C14 119.3(12) 1_555 1_555 1_555 no
C7 C16 C17 115.5(13) 1_555 1_555 1_555 no
C16 C17 C18 118.8(16) 1_555 1_555 1_555 no
C16 C17 C22 118.5(13) 1_555 1_555 1_555 no
C18 C17 C22 122.8(15) 1_555 1_555 1_555 no
C17 C18 C19 118.1(17) 1_555 1_555 1_555 no
C18 C19 C20 121.3(18) 1_555 1_555 1_555 no
C19 C20 C21 120.7(16) 1_555 1_555 1_555 no
C20 C21 C22 119.6(16) 1_555 1_555 1_555 no
N2 C22 C17 124.8(13) 1_555 1_555 1_555 no
N2 C22 C21 117.8(15) 1_555 1_555 1_555 no
C17 C22 C21 117.4(15) 1_555 1_555 1_555 no
Cl1Tc C1Tc Cl2Tc 109.4 1_555 1_555 1_555 no
Cl1Tc C1Tc Cl3Tc 109.4 1_555 1_555 1_555 no
Cl1Tc C1Tc C2Tc 109.5 1_555 1_555 1_555 no
Cl2Tc C1Tc Cl3Tc 109.4 1_555 1_555 1_555 no
Cl2Tc C1Tc C2Tc 109.5 1_555 1_555 1_555 no
Cl3Tc C1Tc C2Tc 109.5 1_555 1_555 1_555 no

loop_
_geom_bond_atom_site_label_1
_geom_bond_atom_site_label_2
_geom_bond_distance
_geom_bond_site_symmetry_1
_geom_bond_site_symmetry_2
_geom_bond_publ_flag
Br1 C2 1.970(13) 1_555 1_555 no
Br2 C6 1.988(11) 1_555 1_555 no
N1 C4 1.300(14) 1_555 1_555 no
N1 C15 1.380(14) 1_555 1_555 no
N2 C8 1.284(15) 1_555 1_555 no
N2 C22 1.388(16) 1_555 1_555 no
C1 C2 1.559(17) 1_555 1_555 no
C1 C5 1.539(16) 1_555 1_555 no
C1 C8 1.544(16) 1_555 1_555 no
C2 C3 1.483(16) 1_555 1_555 no
C3 C4 1.408(16) 1_555 1_555 no
C3 C9 1.362(16) 1_555 1_555 no
C4 C5 1.549(16) 1_555 1_555 no
C5 C6 1.510(17) 1_555 1_555 no
C6 C7 1.497(16) 1_555 1_555 no
C7 C8 1.394(16) 1_555 1_555 no
C7 C16 1.388(17) 1_555 1_555 no
C9 C10 1.416(17) 1_555 1_555 no
C10 C11 1.388(16) 1_555 1_555 no
C10 C15 1.416(16) 1_555 1_555 no
C11 C12 1.376(17) 1_555 1_555 no
C12 C13 1.386(18) 1_555 1_555 no
C13 C14 1.385(17) 1_555 1_555 no
C14 C15 1.384(16) 1_555 1_555 no
C16 C17 1.439(18) 1_555 1_555 no
C17 C18 1.434(19) 1_555 1_555 no
C17 C22 1.395(18) 1_555 1_555 no
C18 C19 1.346(23) 1_555 1_555 no
C19 C20 1.425(24) 1_555 1_555 no
C20 C21 1.386(21) 1_555 1_555 no
C21 C22 1.435(18) 1_555 1_555 no
C1Tc Cl1Tc 1.693(8) 1_555 1_555 no
C1Tc Cl2Tc 1.693(8) 1_555 1_555 no
C1Tc Cl3Tc 1.693(8) 1_555 1_555 no
C1Tc C2Tc 1.437(6) 1_555 1_555 no
